data_4112785
loop_
_publ_author_name
'Emmanuel Cadot'
'Marie-Jos\'e Pouet'
'Chantal Robert-Labarre'
'Charlotte du Peloux'
'J\'er\^ome Marrot'
'Francis S\'echeresse'

_publ_contact_author
; 
      Pr E. Cadot
      Institut Lavoisier, IREM, UMR CNRS 8637
      Universit\'e de Versailles Saint-Quentin-en-Yvelines
      45 Avenue des Etats Unis
      78035 Versailles cedex
      France
;
_publ_contact_author_email cadot@chimie.uvsq.fr
_publ_contact_author_fax '(33) 1 39 25 43 81'
_publ_contact_author_phone '(33) 1 39 25 43 82'
_publ_section_title
;
 Polyphosphate Ions Encapsulated in Oxothiomolybdate Rings: Synthesis,
 Structure, and Behavior in Solution
;
_journal_name_full 'Journal of the American Chemical Society'
_journal_page_first 9127
_journal_page_last 9134
_journal_paper_doi 10.1021/ja048746a
_journal_volume 126
_journal_year 2004
_chemical_formula_sum 'H63 K6 Mo12 O60 P3 S12'
_chemical_formula_weight 2887.01
_chemical_name_systematic
; 
 ? 
;
_space_group_IT_number 36
_symmetry_cell_setting orthorhombic
_symmetry_space_group_name_Hall 'C 2c -2'
_symmetry_space_group_name_H-M 'C m c 21'
_atom_sites_solution_hydrogens geom
_atom_sites_solution_primary direct
_atom_sites_solution_secondary difmap
_audit_creation_method SHELXL-97
_cell_angle_alpha 90.00
_cell_angle_beta 90.00
_cell_angle_gamma 90.00
_cell_formula_units_Z 4
_cell_length_a 11.1863(2)
_cell_length_b 26.3305(3)
_cell_length_c 29.6214(2)
_cell_measurement_reflns_used 24738
_cell_measurement_temperature 296(2)
_cell_volume 8724.71(19)
_computing_cell_refinement 'Bruker SMART'
_computing_data_collection 'Bruker SMART'
_computing_data_reduction 'Bruker SHELXTL'
_computing_molecular_graphics 'Bruker SHELXTL'
_computing_publication_material 'Bruker SHELXTL'
_computing_structure_refinement 'SHELXL-97 (Sheldrick, 1997)'
_computing_structure_solution 'SHELXS-97 (Sheldrick, 1990)'
_diffrn_ambient_temperature 296(2)
_diffrn_measured_fraction_theta_full 0.925
_diffrn_measured_fraction_theta_max 0.925
_diffrn_measurement_device_type 'CCD area detector'
_diffrn_measurement_method 'phi and omega scans'
_diffrn_radiation_monochromator graphite
_diffrn_radiation_source 'fine-focus sealed tube'
_diffrn_radiation_type MoK\a
_diffrn_radiation_wavelength 0.71073
_diffrn_reflns_av_R_equivalents 0.0320
_diffrn_reflns_av_sigmaI/netI 0.0432
_diffrn_reflns_limit_h_max 14
_diffrn_reflns_limit_h_min -15
_diffrn_reflns_limit_k_max 32
_diffrn_reflns_limit_k_min -36
_diffrn_reflns_limit_l_max 37
_diffrn_reflns_limit_l_min -40
_diffrn_reflns_number 30644
_diffrn_reflns_theta_full 29.94
_diffrn_reflns_theta_max 29.94
_diffrn_reflns_theta_min 1.37
_diffrn_standards_decay_% 0
_diffrn_standards_interval_count 0
_diffrn_standards_interval_time 0
_diffrn_standards_number 0
_exptl_absorpt_coefficient_mu 2.380
_exptl_absorpt_correction_T_max 0.7167
_exptl_absorpt_correction_T_min 0.5876
_exptl_absorpt_correction_type multi-scan
_exptl_absorpt_process_details 'SADABS (Sheldrick, 1996)'
_exptl_crystal_colour orange
_exptl_crystal_density_diffrn 2.198
_exptl_crystal_description parallelepiped
_exptl_crystal_F_000 5592
_exptl_crystal_size_max 0.25
_exptl_crystal_size_mid 0.25
_exptl_crystal_size_min 0.15
_refine_diff_density_max 1.345
_refine_diff_density_min -0.800
_refine_diff_density_rms 0.248
_refine_ls_abs_structure_details 'Flack H D (1983), Acta Cryst. A39, 876-881'
_refine_ls_abs_structure_Flack 0.00(11)
_refine_ls_extinction_coef 0.00027(3)
_refine_ls_extinction_expression Fc^*^=kFc[1+0.001xFc^2^\l^3^/sin(2\q)]^-1/4^
_refine_ls_extinction_method SHELXL
_refine_ls_goodness_of_fit_ref 1.078
_refine_ls_hydrogen_treatment mixed
_refine_ls_matrix_type full
_refine_ls_number_parameters 551
_refine_ls_number_reflns 11617
_refine_ls_number_restraints 1
_refine_ls_restrained_S_all 1.078
_refine_ls_R_factor_all 0.0562
_refine_ls_R_factor_gt 0.0465
_refine_ls_shift/su_max 0.002
_refine_ls_shift/su_mean 0.000
_refine_ls_structure_factor_coef Fsqd
_refine_ls_weighting_details 'calc w=1/[\s^2^(Fo^2^)+(0.0802P)^2^+22.1651P] where P=(Fo^2^+2Fc^2^)/3'
_refine_ls_weighting_scheme calc
_refine_ls_wR_factor_gt 0.1269
_refine_ls_wR_factor_ref 0.1355
_reflns_number_gt 10160
_reflns_number_total 11617
_reflns_threshold_expression >2sigma(I)
_cod_data_source_file ja048746asi20040304_114327_2.cif
_cod_data_source_block 2
_cod_database_code 4112785

loop_
_symmetry_equiv_pos_as_xyz
'x, y, z'
'-x, -y, z+1/2'
'x, -y, z+1/2'
'-x, y, z'
'x+1/2, y+1/2, z'
'-x+1/2, -y+1/2, z+1/2'
'x+1/2, -y+1/2, z+1/2'
'-x+1/2, y+1/2, z'

loop_
_atom_site_label
_atom_site_type_symbol
_atom_site_fract_x
_atom_site_fract_y
_atom_site_fract_z
_atom_site_U_iso_or_equiv
_atom_site_adp_type
_atom_site_occupancy
_atom_site_symmetry_multiplicity
_atom_site_calc_flag
_atom_site_refinement_flags
Mo1 Mo 0.5000 1.17124(3) 0.95454(3) 0.0379(2) Uani 1 2 d S
Mo2 Mo 0.5000 1.25388(3) 0.89232(3) 0.03681(19) Uani 1 2 d S
Mo3 Mo 0.5000 1.32696(3) 0.79696(3) 0.03806(19) Uani 1 2 d S
Mo4 Mo 0.5000 1.37990(3) 0.71321(3) 0.0381(2) Uani 1 2 d S
Mo5 Mo 0.5000 1.37235(3) 0.60286(3) 0.0383(2) Uani 1 2 d S
Mo6 Mo 0.5000 1.29098(4) 0.53974(3) 0.0388(2) Uani 1 2 d S
Mo7 Mo 0.5000 1.16903(3) 0.55416(3) 0.03649(19) Uani 1 2 d S
Mo8 Mo 0.5000 1.08491(3) 0.61332(3) 0.0366(2) Uani 1 2 d S
Mo9 Mo 0.5000 0.98971(3) 0.69042(3) 0.03639(19) Uani 1 2 d S
Mo10 Mo 0.5000 0.93103(3) 0.77106(3) 0.03647(18) Uani 1 2 d S
Mo11 Mo 0.5000 0.96755(3) 0.87627(3) 0.03590(19) Uani 1 2 d S
Mo12 Mo 0.5000 1.04930(3) 0.93862(3) 0.03443(18) Uani 1 2 d S
S1 S 0.66431(18) 1.21024(8) 0.92165(8) 0.0468(4) Uani 1 1 d .
S2 S 0.66157(18) 1.34272(9) 0.74941(8) 0.0473(4) Uani 1 1 d .
S3 S 0.66418(19) 1.32949(8) 0.57300(8) 0.0465(4) Uani 1 1 d .
S4 S 0.6621(2) 1.13502(8) 0.59237(7) 0.0491(5) Uani 1 1 d .
S5 S 0.33678(19) 0.96207(9) 0.73186(7) 0.0495(5) Uani 1 1 d .
S6 S 0.66231(17) 1.01615(7) 0.90015(6) 0.0400(4) Uani 1 1 d .
P1 P 0.4746(4) 1.25469(14) 0.65267(12) 0.0367(14) Uani 0.50 1 d P
P2 P 0.5490(4) 1.13604(13) 0.84451(12) 0.0360(7) Uani 0.50 1 d P
P3 P 0.5725(4) 1.05678(13) 0.78617(11) 0.0360(7) Uani 0.50 1 d P
O1 O 0.5000 1.1984(3) 1.0066(3) 0.058(2) Uani 1 2 d S
O2 O 0.5000 1.3048(3) 0.9265(3) 0.058(2) Uani 1 2 d S
O3 O 0.5000 1.3793(3) 0.8294(3) 0.059(2) Uani 1 2 d S
O4 O 0.5000 1.4389(3) 0.7364(3) 0.054(2) Uani 1 2 d S
O5 O 0.5000 1.4253(4) 0.5715(3) 0.057(2) Uani 1 2 d S
O6 O 0.5000 1.3175(3) 0.4879(3) 0.050(2) Uani 1 2 d S
O7 O 0.5000 1.1340(3) 0.5064(3) 0.052(2) Uani 1 2 d S
O8 O 0.5000 1.0397(4) 0.5727(3) 0.053(2) Uani 1 2 d S
O9 O 0.5000 0.9456(3) 0.6494(3) 0.058(2) Uani 1 2 d S
O10 O 0.5000 0.8708(3) 0.7541(3) 0.059(2) Uani 1 2 d S
O11 O 0.5000 0.9208(3) 0.9152(3) 0.051(2) Uani 1 2 d S
O12 O 0.5000 1.0122(3) 0.9854(3) 0.050(2) Uani 1 2 d S
O13 O 0.6110(5) 1.2850(2) 0.84135(18) 0.0436(12) Uani 1 1 d .
O14 O 0.6093(5) 1.39738(19) 0.65638(19) 0.0418(11) Uani 1 1 d .
O15 O 0.6074(5) 1.2273(2) 0.52680(18) 0.0447(12) Uani 1 1 d .
O16 O 0.6106(6) 1.0419(2) 0.65633(19) 0.0475(13) Uani 1 1 d .
O17 O 0.3910(5) 0.92802(19) 0.82835(17) 0.0406(11) Uani 1 1 d .
O18 O 0.6080(5) 1.1076(2) 0.96731(16) 0.0423(12) Uani 1 1 d .
O19 O 0.5000 1.1918(3) 0.8395(2) 0.0437(18) Uani 1 2 d S
O20 O 0.5000 1.2471(3) 0.7681(3) 0.060(2) Uani 1 2 d S
O21 O 0.5000 1.3104(3) 0.6581(3) 0.0398(16) Uani 1 2 d S
O22 O 0.5000 1.2380(3) 0.6037(3) 0.0414(16) Uani 1 2 d S
O23 O 0.5000 1.1292(4) 0.6779(3) 0.085(4) Uani 1 2 d S
O24 O 0.4761(14) 1.0583(3) 0.7377(3) 0.038(5) Uani 0.50 1 d P
O25 O 0.5000 1.0136(3) 0.8114(3) 0.0449(18) Uani 1 2 d S
O26 O 0.5000 1.1165(3) 0.8896(2) 0.0357(15) Uani 1 2 d S
O27 O 0.5493(13) 1.2229(4) 0.6852(4) 0.056(4) Uani 0.50 1 d P
O28 O 0.6621(15) 1.2445(6) 0.6639(6) 0.077(5) Uani 0.50 1 d P
O29 O 0.6807(14) 1.1266(6) 0.8364(6) 0.078(5) Uani 0.50 1 d P
O30 O 0.7103(13) 1.0575(6) 0.7905(5) 0.056(3) Uani 0.50 1 d P
O31 O 0.5358(11) 1.1082(3) 0.8069(4) 0.049(4) Uani 0.50 1 d P
K1 K 0.8386(7) 0.3559(4) 0.6616(4) 0.129(3) Uani 0.50 1 d P
K2 K 0.6051(12) 0.0690(4) 0.0605(2) 0.155(4) Uani 0.50 1 d P
K3 K 0.1630(7) 0.9683(4) 0.8216(3) 0.122(3) Uani 0.50 1 d P
K4 K 0.6853(4) 0.9380(2) 0.9935(2) 0.092(2) Uani 0.50 1 d P
K5 K 0.5000 0.7668(5) 0.8003(6) 0.142(5) Uani 0.50 2 d SP
K6 K 0.8290(13) 0.3288(5) 0.8616(6) 0.238(10) Uani 0.50 1 d P
K7 K 0.862(2) 1.2498(8) 0.6342(8) 0.158(9) Uani 0.25 1 d P
O1W O 0.8467(8) 2.1024(4) 1.9513(7) 0.170(8) Uani 1 1 d .
O2W O 0.7998(12) 1.1299(5) 0.8472(4) 0.056(3) Uani 0.50 1 d P
O3W O 0.8466(9) 2.2234(5) 1.5381(7) 0.172(8) Uani 1 1 d .
O4W O 0.5000 0.2893(12) 0.3787(10) 0.183(10) Uani 1 2 d S
O5W O 0.7721(12) 2.2155(4) 1.8002(7) 0.176(8) Uani 1 1 d .
O6W O 0.5000 0.2049(9) 0.4315(8) 0.145(7) Uiso 1 2 d S
O7W O 0.7946(18) 2.0911(7) 1.7033(7) 0.183(7) Uiso 1 1 d .
O8W O 0.8139(17) 2.0043(8) 2.1208(6) 0.178(7) Uiso 1 1 d .
O9W O 1.0000 0.3359(13) 0.5981(8) 0.093(9) Uani 0.50 2 d SP
O10W O 1.0000 0.0350(18) 0.8752(17) 0.153(15) Uiso 0.50 2 d SP
O11W O 1.0000 0.1292(16) 0.7780(14) 0.130(12) Uiso 0.50 2 d SP
O12W O 1.0000 0.9437(8) 0.0826(13) 0.099(10) Uani 0.50 2 d SP
O13W O 0.3280(19) 0.1805(8) 0.4430(8) 0.100(6) Uiso 0.50 1 d P
O14W O 0.782(3) 2.1865(12) 1.6986(11) 0.159(11) Uiso 0.50 1 d P
O15W O 1.0000 -0.0318(16) 0.8942(16) 0.144(14) Uiso 0.50 2 d SP
O16W O 0.139(2) 0.0902(11) 0.4182(10) 0.134(9) Uiso 0.50 1 d P
O17W O 0.887(4) 2.0115(17) 1.9967(15) 0.207(16) Uiso 0.50 1 d P
O18W O 0.795(2) 1.0159(10) 1.0194(9) 0.124(8) Uiso 0.50 1 d P
O19W O 0.961(4) 0.8859(16) 0.0205(14) 0.114(15) Uiso 0.25 1 d P
O20W O 1.0000 2.154(2) 1.661(2) 0.20(2) Uiso 0.50 2 d SP
O21W O 1.0000 2.041(2) 1.729(2) 0.19(2) Uiso 0.50 2 d SP
O22W O 0.781(2) 1.0594(6) 0.7865(8) 0.104(8) Uani 0.50 1 d P

loop_
_atom_site_aniso_label
_atom_site_aniso_U_11
_atom_site_aniso_U_22
_atom_site_aniso_U_33
_atom_site_aniso_U_23
_atom_site_aniso_U_13
_atom_site_aniso_U_12
Mo1 0.0514(5) 0.0357(4) 0.0267(4) -0.0018(3) 0.000 0.000
Mo2 0.0484(5) 0.0331(4) 0.0289(4) -0.0022(3) 0.000 0.000
Mo3 0.0489(5) 0.0314(4) 0.0339(4) 0.0015(3) 0.000 0.000
Mo4 0.0447(5) 0.0321(4) 0.0377(5) 0.0044(3) 0.000 0.000
Mo5 0.0443(5) 0.0342(4) 0.0365(4) 0.0052(3) 0.000 0.000
Mo6 0.0484(5) 0.0368(4) 0.0314(4) 0.0068(3) 0.000 0.000
Mo7 0.0483(5) 0.0357(4) 0.0255(4) 0.0034(3) 0.000 0.000
Mo8 0.0545(5) 0.0320(4) 0.0234(4) 0.0006(3) 0.000 0.000
Mo9 0.0520(5) 0.0316(4) 0.0255(4) 0.0004(3) 0.000 0.000
Mo10 0.0502(5) 0.0300(4) 0.0292(4) 0.0021(3) 0.000 0.000
Mo11 0.0487(5) 0.0318(4) 0.0272(4) 0.0030(3) 0.000 0.000
Mo12 0.0445(5) 0.0350(4) 0.0238(4) 0.0025(3) 0.000 0.000
S1 0.0437(10) 0.0464(10) 0.0505(11) 0.0052(8) -0.0077(9) -0.0059(8)
S2 0.0431(9) 0.0516(11) 0.0473(10) 0.0128(9) -0.0020(8) -0.0009(8)
S3 0.0448(10) 0.0482(11) 0.0466(11) 0.0017(8) 0.0053(8) -0.0026(8)
S4 0.0505(11) 0.0479(11) 0.0490(11) 0.0117(9) -0.0052(9) -0.0001(9)
S5 0.0484(11) 0.0614(12) 0.0386(10) 0.0112(9) -0.0005(8) 0.0006(9)
S6 0.0423(9) 0.0427(9) 0.0351(9) -0.0021(7) -0.0008(7) 0.0047(7)
P1 0.050(4) 0.0330(14) 0.0273(15) 0.0026(11) 0.0011(14) -0.0056(14)
P2 0.0517(19) 0.0282(15) 0.0280(16) 0.0031(12) 0.0065(14) 0.0010(13)
P3 0.055(2) 0.0289(15) 0.0243(15) 0.0012(12) 0.0001(14) -0.0049(15)
O1 0.095(7) 0.042(4) 0.037(4) -0.007(3) 0.000 0.000
O2 0.095(7) 0.039(4) 0.039(4) -0.008(3) 0.000 0.000
O3 0.098(8) 0.031(4) 0.047(5) 0.000(4) 0.000 0.000
O4 0.080(6) 0.035(4) 0.048(5) -0.006(3) 0.000 0.000
O5 0.072(6) 0.046(5) 0.053(5) 0.019(4) 0.000 0.000
O6 0.070(6) 0.052(5) 0.029(4) 0.007(3) 0.000 0.000
O7 0.072(6) 0.050(5) 0.034(4) 0.007(3) 0.000 0.000
O8 0.080(6) 0.045(4) 0.034(4) -0.006(3) 0.000 0.000
O9 0.102(7) 0.037(4) 0.037(4) -0.009(3) 0.000 0.000
O10 0.089(7) 0.037(4) 0.050(5) -0.003(4) 0.000 0.000
O11 0.077(6) 0.045(4) 0.031(4) 0.016(3) 0.000 0.000
O12 0.064(5) 0.053(5) 0.033(4) 0.012(3) 0.000 0.000
O13 0.054(3) 0.037(3) 0.040(3) 0.008(2) 0.000(2) 0.001(2)
O14 0.044(3) 0.037(3) 0.044(3) 0.005(2) -0.001(2) -0.004(2)
O15 0.056(3) 0.042(3) 0.037(3) 0.009(2) 0.011(2) 0.002(2)
O16 0.063(3) 0.044(3) 0.035(3) 0.007(2) -0.007(3) -0.002(3)
O17 0.052(3) 0.038(2) 0.032(2) 0.0033(19) -0.001(2) -0.002(2)
O18 0.053(3) 0.043(3) 0.032(3) 0.000(2) -0.012(2) 0.002(2)
O19 0.077(6) 0.031(3) 0.024(3) 0.002(3) 0.000 0.000
O20 0.098(7) 0.034(4) 0.047(5) 0.013(4) 0.000 0.000
O21 0.048(4) 0.040(4) 0.031(3) 0.006(3) 0.000 0.000
O22 0.050(4) 0.033(3) 0.042(4) 0.009(3) 0.000 0.000
O23 0.181(13) 0.034(4) 0.038(5) -0.001(4) 0.000 0.000
O24 0.059(16) 0.033(4) 0.021(4) 0.006(3) -0.005(4) -0.007(5)
O25 0.072(5) 0.033(4) 0.030(4) 0.004(3) 0.000 0.000
O26 0.048(4) 0.035(3) 0.024(3) -0.002(3) 0.000 0.000
O27 0.106(12) 0.036(5) 0.027(5) 0.004(4) -0.006(5) 0.002(5)
O28 0.075(10) 0.077(10) 0.078(10) -0.031(8) -0.029(8) 0.024(8)
O29 0.065(9) 0.061(8) 0.109(13) 0.020(9) 0.043(9) 0.009(7)
O30 0.050(7) 0.067(9) 0.052(7) 0.015(6) 0.005(6) -0.010(7)
O31 0.079(12) 0.026(4) 0.041(5) 0.003(4) 0.016(5) 0.006(4)
K1 0.092(5) 0.152(7) 0.143(7) -0.042(6) 0.000(5) 0.008(5)
K2 0.289(13) 0.139(7) 0.038(3) 0.008(3) 0.009(5) -0.042(8)
K3 0.089(5) 0.146(7) 0.132(7) -0.043(6) -0.005(4) -0.012(5)
K4 0.067(3) 0.097(4) 0.111(4) 0.076(3) -0.006(3) -0.007(3)
K5 0.157(12) 0.106(9) 0.163(13) 0.009(9) 0.000 0.000
K6 0.204(13) 0.199(12) 0.309(19) 0.154(13) -0.142(13) -0.130(10)
K7 0.19(2) 0.125(13) 0.157(16) 0.027(12) -0.101(16) -0.011(13)
O1W 0.045(5) 0.100(7) 0.37(2) -0.113(11) -0.016(8) -0.010(5)
O2W 0.066(8) 0.067(8) 0.036(5) -0.030(5) 0.007(5) -0.031(6)
O3W 0.053(6) 0.118(9) 0.35(2) 0.107(12) 0.039(9) 0.002(5)
O4W 0.096(13) 0.26(3) 0.20(2) -0.01(2) 0.000 0.000
O5W 0.113(9) 0.071(6) 0.34(2) 0.013(10) 0.087(13) 0.016(6)
O9W 0.070(14) 0.16(3) 0.050(13) -0.036(14) 0.000 0.000
O12W 0.081(16) 0.033(10) 0.18(3) -0.005(14) 0.000 0.000
O22W 0.118(16) 0.041(8) 0.15(2) -0.031(10) 0.064(16) -0.002(10)

loop_
_atom_type_symbol
_atom_type_description
_atom_type_scat_dispersion_real
_atom_type_scat_dispersion_imag
_atom_type_scat_source
O O 0.0106 0.0060 'International Tables Vol C Tables 4.2.6.8 and 6.1.1.4'
H H 0.0000 0.0000 'International Tables Vol C Tables 4.2.6.8 and 6.1.1.4'
P P 0.1023 0.0942 'International Tables Vol C Tables 4.2.6.8 and 6.1.1.4'
S S 0.1246 0.1234 'International Tables Vol C Tables 4.2.6.8 and 6.1.1.4'
K K 0.2009 0.2494 'International Tables Vol C Tables 4.2.6.8 and 6.1.1.4'
Mo Mo -1.6832 0.6857 'International Tables Vol C Tables 4.2.6.8 and 6.1.1.4'

loop_
_geom_angle_atom_site_label_1
_geom_angle_atom_site_label_2
_geom_angle_atom_site_label_3
_geom_angle
_geom_angle_site_symmetry_1
_geom_angle_site_symmetry_3
O1 Mo1 O18 99.9(3) . 4_655
O1 Mo1 O18 99.9(3) . .
O18 Mo1 O18 70.2(3) 4_655 .
O1 Mo1 S1 101.23(19) . 4_655
O18 Mo1 S1 88.46(17) 4_655 4_655
O18 Mo1 S1 152.20(16) . 4_655
O1 Mo1 S1 101.23(19) . .
O18 Mo1 S1 152.20(16) 4_655 .
O18 Mo1 S1 88.46(17) . .
S1 Mo1 S1 104.80(11) 4_655 .
O1 Mo1 O26 168.0(4) . .
O18 Mo1 O26 70.47(19) 4_655 .
O18 Mo1 O26 70.47(19) . .
S1 Mo1 O26 85.95(12) 4_655 .
S1 Mo1 O26 85.95(12) . .
O1 Mo1 Mo2 105.4(3) . .
O18 Mo1 Mo2 136.49(16) 4_655 .
O18 Mo1 Mo2 136.49(16) . .
S1 Mo1 Mo2 52.47(6) 4_655 .
S1 Mo1 Mo2 52.47(5) . .
O26 Mo1 Mo2 86.58(17) . .
O2 Mo2 O13 96.9(3) . .
O2 Mo2 O13 96.9(3) . 4_655
O13 Mo2 O13 71.8(3) . 4_655
O2 Mo2 O19 173.3(4) . .
O13 Mo2 O19 77.7(2) . .
O13 Mo2 O19 77.7(2) 4_655 .
O2 Mo2 S1 99.7(2) . 4_655
O13 Mo2 S1 156.39(17) . 4_655
O13 Mo2 S1 89.64(16) 4_655 4_655
O19 Mo2 S1 84.35(13) . 4_655
O2 Mo2 S1 99.7(2) . .
O13 Mo2 S1 89.64(16) . .
O13 Mo2 S1 156.39(17) 4_655 .
O19 Mo2 S1 84.35(13) . .
S1 Mo2 S1 103.83(11) 4_655 .
O2 Mo2 Mo1 102.7(3) . .
O13 Mo2 Mo1 139.04(15) . .
O13 Mo2 Mo1 139.04(15) 4_655 .
O19 Mo2 Mo1 84.00(18) . .
S1 Mo2 Mo1 51.98(6) 4_655 .
S1 Mo2 Mo1 51.99(6) . .
O3 Mo3 O13 94.2(3) . 4_655
O3 Mo3 O13 94.2(3) . .
O13 Mo3 O13 71.7(3) 4_655 .
O3 Mo3 O20 167.2(4) . .
O13 Mo3 O20 75.6(2) 4_655 .
O13 Mo3 O20 75.6(2) . .
O3 Mo3 S2 101.5(2) . .
O13 Mo3 S2 157.35(16) 4_655 .
O13 Mo3 S2 90.76(16) . .
O20 Mo3 S2 86.40(16) . .
O3 Mo3 S2 101.5(2) . 4_655
O13 Mo3 S2 90.76(16) 4_655 4_655
O13 Mo3 S2 157.35(17) . 4_655
O20 Mo3 S2 86.40(16) . 4_655
S2 Mo3 S2 101.82(11) . 4_655
O3 Mo3 Mo4 95.6(3) . .
O13 Mo3 Mo4 142.77(16) 4_655 .
O13 Mo3 Mo4 142.77(16) . .
O20 Mo3 Mo4 97.2(2) . .
S2 Mo3 Mo4 52.08(5) . .
S2 Mo3 Mo4 52.08(5) 4_655 .
O4 Mo4 O14 97.0(3) . .
O4 Mo4 O14 97.0(3) . 4_655
O14 Mo4 O14 70.0(3) . 4_655
O4 Mo4 S2 101.5(2) . 4_655
O14 Mo4 S2 154.67(16) . 4_655
O14 Mo4 S2 90.53(16) 4_655 4_655
O4 Mo4 S2 101.5(2) . .
O14 Mo4 S2 90.53(16) . .
O14 Mo4 S2 154.67(16) 4_655 .
S2 Mo4 S2 102.45(11) 4_655 .
O4 Mo4 O21 162.1(4) . .
O14 Mo4 O21 68.6(2) . .
O14 Mo4 O21 68.6(2) 4_655 .
S2 Mo4 O21 89.57(13) 4_655 .
S2 Mo4 O21 89.57(12) . .
O4 Mo4 Mo3 95.5(3) . .
O14 Mo4 Mo3 142.61(15) . .
O14 Mo4 Mo3 142.61(15) 4_655 .
S2 Mo4 Mo3 52.41(5) 4_655 .
S2 Mo4 Mo3 52.41(5) . .
O21 Mo4 Mo3 102.38(17) . .
O5 Mo5 O14 99.0(3) . 4_655
O5 Mo5 O14 99.0(3) . .
O14 Mo5 O14 70.9(3) 4_655 .
O5 Mo5 O21 168.5(4) . .
O14 Mo5 O21 71.8(2) 4_655 .
O14 Mo5 O21 71.8(2) . .
O5 Mo5 S3 101.1(2) . 4_655
O14 Mo5 S3 88.83(16) 4_655 4_655
O14 Mo5 S3 153.40(16) . 4_655
O21 Mo5 S3 85.81(14) . 4_655
O5 Mo5 S3 101.1(2) . .
O14 Mo5 S3 153.40(16) 4_655 .
O14 Mo5 S3 88.84(16) . .
O21 Mo5 S3 85.81(14) . .
S3 Mo5 S3 104.05(11) 4_655 .
O5 Mo5 Mo6 105.3(4) . .
O14 Mo5 Mo6 136.90(15) 4_655 .
O14 Mo5 Mo6 136.90(15) . .
O21 Mo5 Mo6 86.2(2) . .
S3 Mo5 Mo6 52.09(6) 4_655 .
S3 Mo5 Mo6 52.09(6) . .
O6 Mo6 O15 99.5(3) . 4_655
O6 Mo6 O15 99.5(3) . .
O15 Mo6 O15 69.8(3) 4_655 .
O6 Mo6 S3 101.87(19) . .
O15 Mo6 S3 151.75(15) 4_655 .
O15 Mo6 S3 88.50(18) . .
O6 Mo6 S3 101.87(19) . 4_655
O15 Mo6 S3 88.50(18) 4_655 4_655
O15 Mo6 S3 151.75(15) . 4_655
S3 Mo6 S3 104.81(11) . 4_655
O6 Mo6 O22 168.1(4) . .
O15 Mo6 O22 70.9(2) 4_655 .
O15 Mo6 O22 70.9(2) . .
S3 Mo6 O22 85.24(14) . .
S3 Mo6 O22 85.24(14) 4_655 .
O6 Mo6 Mo5 106.6(3) . .
O15 Mo6 Mo5 136.25(17) 4_655 .
O15 Mo6 Mo5 136.25(17) . .
S3 Mo6 Mo5 52.47(6) . .
S3 Mo6 Mo5 52.47(6) 4_655 .
O22 Mo6 Mo5 85.2(2) . .
O7 Mo7 O15 94.3(3) . 4_655
O7 Mo7 O15 94.3(3) . .
O15 Mo7 O15 69.4(3) 4_655 .
O7 Mo7 S4 101.44(19) . .
O15 Mo7 S4 156.05(17) 4_655 .
O15 Mo7 S4 91.33(17) . .
O7 Mo7 S4 101.44(19) . 4_655
O15 Mo7 S4 91.33(17) 4_655 4_655
O15 Mo7 S4 156.06(17) . 4_655
S4 Mo7 S4 102.95(11) . 4_655
O7 Mo7 O22 162.1(3) . .
O15 Mo7 O22 71.1(2) 4_655 .
O15 Mo7 O22 71.1(2) . .
S4 Mo7 O22 89.61(13) . .
S4 Mo7 O22 89.61(13) 4_655 .
O7 Mo7 Mo8 95.3(3) . .
O15 Mo7 Mo8 143.94(16) 4_655 .
O15 Mo7 Mo8 143.94(16) . .
S4 Mo7 Mo8 52.69(6) . .
S4 Mo7 Mo8 52.69(6) 4_655 .
O22 Mo7 Mo8 102.67(19) . .
O7 Mo7 K4 39.29(19) . 3_574
O15 Mo7 K4 130.2(2) 4_655 3_574
O15 Mo7 K4 92.60(19) . 3_574
S4 Mo7 K4 62.22(11) . 3_574
S4 Mo7 K4 111.01(12) 4_655 3_574
O22 Mo7 K4 147.61(8) . 3_574
Mo8 Mo7 K4 73.83(13) . 3_574
O7 Mo7 K4 39.29(19) . 2_674
O15 Mo7 K4 92.60(19) 4_655 2_674
O15 Mo7 K4 130.2(2) . 2_674
S4 Mo7 K4 111.01(12) . 2_674
S4 Mo7 K4 62.22(11) 4_655 2_674
O22 Mo7 K4 147.61(8) . 2_674
Mo8 Mo7 K4 73.83(13) . 2_674
K4 Mo7 K4 63.62(15) 3_574 2_674
O8 Mo8 O16 93.0(3) . 4_655
O8 Mo8 O16 93.0(3) . .
O16 Mo8 O16 71.9(3) 4_655 .
O8 Mo8 O23 166.7(4) . .
O16 Mo8 O23 76.3(3) 4_655 .
O16 Mo8 O23 76.3(3) . .
O8 Mo8 S4 102.1(2) . 4_655
O16 Mo8 S4 90.49(17) 4_655 4_655
O16 Mo8 S4 157.52(18) . 4_655
O23 Mo8 S4 86.13(16) . 4_655
O8 Mo8 S4 102.0(2) . .
O16 Mo8 S4 157.52(18) 4_655 .
O16 Mo8 S4 90.49(17) . .
O23 Mo8 S4 86.14(16) . .
S4 Mo8 S4 102.39(11) 4_655 .
O8 Mo8 Mo7 96.3(3) . .
O16 Mo8 Mo7 142.84(16) 4_655 .
O16 Mo8 Mo7 142.84(17) . .
O23 Mo8 Mo7 97.0(2) . .
S4 Mo8 Mo7 52.40(5) 4_655 .
S4 Mo8 Mo7 52.40(5) . .
O9 Mo9 O16 96.0(3) . .
O9 Mo9 O16 96.0(3) . 4_655
O16 Mo9 O16 71.9(3) . 4_655
O9 Mo9 O24 169.2(4) . .
O16 Mo9 O24 81.3(3) . .
O16 Mo9 O24 73.3(3) 4_655 .
O9 Mo9 O24 169.2(4) . 4_655
O16 Mo9 O24 73.3(3) . 4_655
O16 Mo9 O24 81.3(3) 4_655 4_655
O24 Mo9 O24 13.3(8) . 4_655
O9 Mo9 S5 99.5(2) . .
O16 Mo9 S5 157.14(18) . .
O16 Mo9 S5 89.77(17) 4_655 .
O24 Mo9 S5 80.4(4) . .
O24 Mo9 S5 90.9(4) 4_655 .
O9 Mo9 S5 99.5(2) . 4_655
O16 Mo9 S5 89.77(17) . 4_655
O16 Mo9 S5 157.14(18) 4_655 4_655
O24 Mo9 S5 90.9(3) . 4_655
O24 Mo9 S5 80.4(4) 4_655 4_655
S5 Mo9 S5 103.98(11) . 4_655
O9 Mo9 Mo10 103.4(3) . .
O16 Mo9 Mo10 139.18(16) . .
O16 Mo9 Mo10 139.18(16) 4_655 .
O24 Mo9 Mo10 85.1(2) . .
O24 Mo9 Mo10 85.1(2) 4_655 .
S5 Mo9 Mo10 52.02(5) . .
S5 Mo9 Mo10 52.02(6) 4_655 .
O9 Mo9 K1 41.1(3) . 8_655
O16 Mo9 K1 101.8(2) . 8_655
O16 Mo9 K1 136.7(2) 4_655 8_655
O24 Mo9 K1 149.6(3) . 8_655
O24 Mo9 K1 139.4(4) 4_655 8_655
S5 Mo9 K1 100.94(16) . 8_655
S5 Mo9 K1 59.16(15) 4_655 8_655
Mo10 Mo9 K1 72.82(17) . 8_655
O9 Mo9 K1 41.1(3) . 5_455
O16 Mo9 K1 136.7(2) . 5_455
O16 Mo9 K1 101.8(2) 4_655 5_455
O24 Mo9 K1 139.4(4) . 5_455
O24 Mo9 K1 149.6(3) 4_655 5_455
S5 Mo9 K1 59.16(15) . 5_455
S5 Mo9 K1 100.94(16) 4_655 5_455
Mo10 Mo9 K1 72.82(17) . 5_455
K1 Mo9 K1 52.9(2) 8_655 5_455
O10 Mo10 O17 102.1(3) . 4_655
O10 Mo10 O17 102.1(3) . .
O17 Mo10 O17 71.3(3) 4_655 .
O10 Mo10 S5 100.7(2) . 4_655
O17 Mo10 S5 87.73(16) 4_655 4_655
O17 Mo10 S5 151.77(16) . 4_655
O10 Mo10 S5 100.7(2) . .
O17 Mo10 S5 151.77(16) 4_655 .
O17 Mo10 S5 87.73(16) . .
S5 Mo10 S5 104.26(11) 4_655 .
O10 Mo10 O25 168.8(4) . .
O17 Mo10 O25 69.0(2) 4_655 .
O17 Mo10 O25 69.0(2) . .
S5 Mo10 O25 86.12(12) 4_655 .
S5 Mo10 O25 86.12(12) . .
O10 Mo10 Mo9 105.3(3) . .
O17 Mo10 Mo9 134.59(15) 4_655 .
O17 Mo10 Mo9 134.59(15) . .
S5 Mo10 Mo9 52.17(5) 4_655 .
S5 Mo10 Mo9 52.17(5) . .
O25 Mo10 Mo9 85.91(17) . .
O11 Mo11 O17 95.6(3) . .
O11 Mo11 O17 95.6(3) . 4_655
O17 Mo11 O17 69.4(3) . 4_655
O11 Mo11 O25 165.4(4) . .
O17 Mo11 O25 72.5(2) . .
O17 Mo11 O25 72.5(2) 4_655 .
O11 Mo11 S6 101.2(2) . .
O17 Mo11 S6 155.71(16) . .
O17 Mo11 S6 91.40(16) 4_655 .
O25 Mo11 S6 87.89(13) . .
O11 Mo11 S6 101.2(2) . 4_655
O17 Mo11 S6 91.40(16) . 4_655
O17 Mo11 S6 155.71(16) 4_655 4_655
O25 Mo11 S6 87.89(13) . 4_655
S6 Mo11 S6 102.32(10) . 4_655
O11 Mo11 Mo12 96.3(3) . .
O17 Mo11 Mo12 143.18(15) . .
O17 Mo11 Mo12 143.18(15) 4_655 .
O25 Mo11 Mo12 98.3(2) . .
S6 Mo11 Mo12 52.11(5) . .
S6 Mo11 Mo12 52.11(5) 4_655 .
O11 Mo11 K3 105.85(18) . .
O17 Mo11 K3 38.51(19) . .
O17 Mo11 K3 105.3(2) 4_655 .
O25 Mo11 K3 70.34(16) . .
S6 Mo11 K3 146.38(15) . .
S6 Mo11 K3 53.24(13) 4_655 .
Mo12 Mo11 K3 104.68(12) . .
O11 Mo11 K3 105.85(18) . 4_655
O17 Mo11 K3 105.3(2) . 4_655
O17 Mo11 K3 38.5(2) 4_655 4_655
O25 Mo11 K3 70.34(16) . 4_655
S6 Mo11 K3 53.24(13) . 4_655
S6 Mo11 K3 146.38(15) 4_655 4_655
Mo12 Mo11 K3 104.68(12) . 4_655
K3 Mo11 K3 133.5(3) . 4_655
O11 Mo11 K4 44.5(2) . .
O17 Mo11 K4 138.92(17) . .
O17 Mo11 K4 100.40(18) 4_655 .
O25 Mo11 K4 144.46(12) . .
S6 Mo11 K4 57.03(9) . .
S6 Mo11 K4 103.88(12) 4_655 .
Mo12 Mo11 K4 66.07(11) . .
K3 Mo11 K4 142.78(16) . .
K3 Mo11 K4 82.61(17) 4_655 .
O11 Mo11 K4 44.5(2) . 4_655
O17 Mo11 K4 100.40(18) . 4_655
O17 Mo11 K4 138.92(17) 4_655 4_655
O25 Mo11 K4 144.46(12) . 4_655
S6 Mo11 K4 103.88(12) . 4_655
S6 Mo11 K4 57.03(9) 4_655 4_655
Mo12 Mo11 K4 66.07(11) . 4_655
K3 Mo11 K4 82.61(17) . 4_655
K3 Mo11 K4 142.78(16) 4_655 4_655
K4 Mo11 K4 60.44(15) . 4_655
O12 Mo12 O18 95.1(3) . 4_655
O12 Mo12 O18 95.1(3) . .
O18 Mo12 O18 69.1(3) 4_655 .
O12 Mo12 O26 164.6(4) . .
O18 Mo12 O26 72.33(19) 4_655 .
O18 Mo12 O26 72.33(19) . .
O12 Mo12 S6 100.7(2) . 4_655
O18 Mo12 S6 91.33(16) 4_655 4_655
O18 Mo12 S6 155.93(15) . 4_655
O26 Mo12 S6 88.79(12) . 4_655
O12 Mo12 S6 100.7(2) . .
O18 Mo12 S6 155.93(16) 4_655 .
O18 Mo12 S6 91.33(16) . .
O26 Mo12 S6 88.79(12) . .
S6 Mo12 S6 103.34(10) 4_655 .
O12 Mo12 Mo11 95.5(3) . .
O18 Mo12 Mo11 143.77(16) 4_655 .
O18 Mo12 Mo11 143.77(16) . .
O26 Mo12 Mo11 99.97(17) . .
S6 Mo12 Mo11 52.64(5) 4_655 .
S6 Mo12 Mo11 52.64(5) . .
O12 Mo12 K2 46.2(3) . 4_666
O18 Mo12 K2 49.66(19) 4_655 4_666
O18 Mo12 K2 72.6(2) . 4_666
O26 Mo12 K2 119.6(2) . 4_666
S6 Mo12 K2 105.9(2) 4_655 4_666
S6 Mo12 K2 139.08(19) . 4_666
Mo11 Mo12 K2 135.73(17) . 4_666
O12 Mo12 K2 46.2(3) . 1_566
O18 Mo12 K2 72.6(2) 4_655 1_566
O18 Mo12 K2 49.65(19) . 1_566
O26 Mo12 K2 119.6(2) . 1_566
S6 Mo12 K2 139.08(19) 4_655 1_566
S6 Mo12 K2 105.9(2) . 1_566
Mo11 Mo12 K2 135.73(16) . 1_566
K2 Mo12 K2 35.8(4) 4_666 1_566
O12 Mo12 K4 40.0(2) . .
O18 Mo12 K4 132.04(18) 4_655 .
O18 Mo12 K4 94.18(17) . .
O26 Mo12 K4 146.78(9) . .
S6 Mo12 K4 109.59(12) 4_655 .
S6 Mo12 K4 60.66(11) . .
Mo11 Mo12 K4 72.80(12) . .
K2 Mo12 K4 82.73(18) 4_666 .
K2 Mo12 K4 63.3(2) 1_566 .
O12 Mo12 K4 40.0(2) . 4_655
O18 Mo12 K4 94.18(18) 4_655 4_655
O18 Mo12 K4 132.04(18) . 4_655
O26 Mo12 K4 146.78(9) . 4_655
S6 Mo12 K4 60.66(11) 4_655 4_655
S6 Mo12 K4 109.59(12) . 4_655
Mo11 Mo12 K4 72.80(12) . 4_655
K2 Mo12 K4 63.3(2) 4_666 4_655
K2 Mo12 K4 82.73(19) 1_566 4_655
K4 Mo12 K4 63.48(14) . 4_655
Mo1 S1 Mo2 75.55(7) . .
Mo4 S2 Mo3 75.51(7) . .
Mo4 S2 K1 93.39(19) . 1_565
Mo3 S2 K1 164.78(19) . 1_565
Mo6 S3 Mo5 75.44(7) . .
Mo6 S3 K1 152.5(2) . 1_565
Mo5 S3 K1 93.52(17) . 1_565
Mo6 S3 K7 116.9(4) . .
Mo5 S3 K7 125.7(5) . .
K1 S3 K7 50.0(4) 1_565 .
Mo6 S3 K2 144.94(16) . 6_665
Mo5 S3 K2 103.6(2) . 6_665
K1 S3 K2 61.7(2) 1_565 6_665
K7 S3 K2 92.5(4) . 6_665
Mo7 S4 Mo8 74.92(7) . .
Mo7 S4 K4 82.08(12) . 3_574
Mo8 S4 K4 88.26(13) . 3_574
Mo10 S5 Mo9 75.81(7) . .
Mo10 S5 K3 94.50(18) . .
Mo9 S5 K3 151.16(18) . .
Mo10 S5 K1 90.67(18) . 5_455
Mo9 S5 K1 86.03(18) . 5_455
K3 S5 K1 121.7(2) . 5_455
Mo12 S6 Mo11 75.25(6) . .
Mo12 S6 K3 163.48(18) . 4_655
Mo11 S6 K3 92.17(16) . 4_655
Mo12 S6 K4 83.63(13) . .
Mo11 S6 K4 88.51(12) . .
K3 S6 K4 107.1(2) 4_655 .
P1 P1 O27 101.9(7) 4_655 4_655
P1 P1 O21 79.10(16) 4_655 .
O27 P1 O21 125.8(6) 4_655 .
P1 P1 O27 56.8(5) 4_655 .
O27 P1 O27 45.1(12) 4_655 .
O21 P1 O27 111.3(5) . .
P1 P1 O22 79.38(16) 4_655 .
O27 P1 O22 123.4(6) 4_655 .
O21 P1 O22 110.2(4) . .
O27 P1 O22 109.7(5) . .
P1 P1 O28 164.4(8) 4_655 4_655
O27 P1 O28 62.5(10) 4_655 4_655
O21 P1 O28 108.9(7) . 4_655
O27 P1 O28 107.6(10) . 4_655
O22 P1 O28 109.0(6) . 4_655
P1 P1 O28 11.5(6) 4_655 .
O27 P1 O28 90.3(9) 4_655 .
O21 P1 O28 85.4(5) . .
O27 P1 O28 45.3(7) . .
O22 P1 O28 86.0(5) . .
O28 P1 O28 152.8(13) 4_655 .
P1 P1 K7 171.5(3) 4_655 4_655
O27 P1 K7 83.2(7) 4_655 4_655
O21 P1 K7 103.6(4) . 4_655
O27 P1 K7 127.9(6) . 4_655
O22 P1 K7 92.2(4) . 4_655
O28 P1 K7 21.9(8) 4_655 4_655
O28 P1 K7 170.8(6) . 4_655
P2 P2 O31 83.7(5) 4_655 .
P2 P2 O29 166.8(8) 4_655 .
O31 P2 O29 83.4(10) . .
P2 P2 O26 69.04(18) 4_655 .
O31 P2 O26 120.0(5) . .
O29 P2 O26 115.5(7) . .
P2 P2 O19 69.61(18) 4_655 .
O31 P2 O19 113.1(5) . .
O29 P2 O19 118.6(6) . .
O26 P2 O19 105.7(4) . .
P2 P2 O31 54.6(5) 4_655 4_655
O31 P2 O31 29.1(9) . 4_655
O29 P2 O31 112.4(9) . 4_655
O26 P2 O31 103.6(5) . 4_655
O19 P2 O31 98.7(5) . 4_655
O24 P3 O31 104.8(6) 4_655 .
O24 P3 O30 115.4(8) 4_655 .
O31 P3 O30 102.8(8) . .
O24 P3 O25 106.2(6) 4_655 .
O31 P3 O25 107.8(5) . .
O30 P3 O25 118.7(6) . .
O24 P3 P3 69.3(6) 4_655 4_655
O31 P3 P3 74.5(5) . 4_655
O30 P3 P3 175.2(6) . 4_655
O25 P3 P3 59.2(2) . 4_655
O24 P3 O24 16.1(10) 4_655 .
O31 P3 O24 98.0(6) . .
O30 P3 O24 131.6(7) . .
O25 P3 O24 95.0(5) . .
P3 P3 O24 53.1(5) 4_655 .
O24 P3 O31 93.3(6) 4_655 4_655
O31 P3 O31 23.7(7) . 4_655
O30 P3 O31 126.5(7) . 4_655
O25 P3 O31 91.8(4) . 4_655
P3 P3 O31 50.8(3) 4_655 4_655
O24 P3 O31 82.0(5) . 4_655
Mo3 O3 K3 126.9(4) . 5
Mo3 O3 K3 126.9(4) . 8
K3 O3 K3 75.5(4) 5 8
Mo4 O4 K3 122.6(4) . 5
Mo4 O4 K3 122.6(4) . 8
K3 O4 K3 69.3(4) 5 8
Mo7 O7 K4 118.5(3) . 3_574
Mo7 O7 K4 118.5(3) . 2_674
K4 O7 K4 94.0(3) 3_574 2_674
Mo8 O8 K2 136.7(4) . 2_665
Mo8 O8 K2 136.7(4) . 3_565
K2 O8 K2 44.4(5) 2_665 3_565
Mo8 O8 K4 113.2(3) . 3_574
K2 O8 K4 109.3(3) 2_665 3_574
K2 O8 K4 80.7(3) 3_565 3_574
Mo8 O8 K4 113.2(3) . 2_674
K2 O8 K4 80.7(3) 2_665 2_674
K2 O8 K4 109.3(3) 3_565 2_674
K4 O8 K4 81.2(3) 3_574 2_674
Mo9 O9 K2 138.2(4) . 2_665
Mo9 O9 K2 138.2(4) . 3_565
K2 O9 K2 47.7(5) 2_665 3_565
Mo9 O9 K1 117.3(4) . 8_655
K2 O9 K1 104.4(4) 2_665 8_655
K2 O9 K1 76.2(3) 3_565 8_655
Mo9 O9 K1 117.3(4) . 5_455
K2 O9 K1 76.2(3) 2_665 5_455
K2 O9 K1 104.4(4) 3_565 5_455
K1 O9 K1 74.2(4) 8_655 5_455
Mo10 O10 K5 135.8(6) . .
Mo10 O10 K1 111.3(4) . 8_655
K5 O10 K1 105.3(4) . 8_655
Mo10 O10 K1 111.3(4) . 5_455
K5 O10 K1 105.3(4) . 5_455
K1 O10 K1 66.2(4) 8_655 5_455
Mo11 O11 K4 113.5(3) . .
Mo11 O11 K4 113.5(3) . 4_655
K4 O11 K4 82.5(3) . 4_655
Mo12 O12 K4 117.5(3) . 4_655
Mo12 O12 K4 117.5(3) . .
K4 O12 K4 93.0(3) 4_655 .
Mo12 O12 K2 109.1(4) . 4_666
K4 O12 K2 89.7(3) 4_655 4_666
K4 O12 K2 125.2(4) . 4_666
Mo12 O12 K2 109.1(4) . 1_566
K4 O12 K2 125.2(4) 4_655 1_566
K4 O12 K2 89.7(3) . 1_566
K2 O12 K2 47.4(6) 4_666 1_566
Mo2 O13 Mo3 107.5(3) . .
Mo2 O13 K6 121.6(4) . 1_565
Mo3 O13 K6 115.7(3) . 1_565
Mo5 O14 Mo4 101.2(2) . .
Mo5 O14 K1 116.9(3) . 1_565
Mo4 O14 K1 113.5(3) . 1_565
Mo6 O15 Mo7 100.7(2) . .
Mo8 O16 Mo9 107.2(3) . .
Mo10 O17 Mo11 100.8(2) . .
Mo10 O17 K3 117.6(3) . .
Mo11 O17 K3 112.7(3) . .
Mo10 O17 K6 116.9(5) . 5_455
Mo11 O17 K6 110.6(3) . 5_455
K3 O17 K6 98.7(4) . 5_455
Mo1 O18 Mo12 100.2(2) . .
Mo1 O18 K2 116.0(3) . 1_566
Mo12 O18 K2 96.8(3) . 1_566
P2 O19 P2 40.8(4) 4_655 .
P2 O19 Mo2 127.5(4) 4_655 .
P2 O19 Mo2 127.5(4) . .
P1 O21 P1 21.8(3) 4_655 .
P1 O21 Mo5 127.8(5) 4_655 .
P1 O21 Mo5 127.8(5) . .
P1 O21 Mo4 143.2(4) 4_655 .
P1 O21 Mo4 143.2(4) . .
Mo5 O21 Mo4 86.8(3) . .
P1 O22 P1 21.2(3) 4_655 .
P1 O22 Mo7 144.5(4) 4_655 .
P1 O22 Mo7 144.4(4) . .
P1 O22 Mo6 126.0(4) 4_655 .
P1 O22 Mo6 126.0(4) . .
Mo7 O22 Mo6 87.4(3) . .
O24 O24 P3 110.7(6) 4_655 4_655
O24 O24 P3 53.1(5) 4_655 .
P3 O24 P3 57.6(4) 4_655 .
O24 O24 Mo9 83.3(4) 4_655 .
P3 O24 Mo9 126.2(5) 4_655 .
P3 O24 Mo9 113.6(6) . .
P3 O25 P3 61.6(4) . 4_655
P3 O25 Mo11 141.5(3) . .
P3 O25 Mo11 141.5(3) 4_655 .
P3 O25 Mo10 113.6(4) . .
P3 O25 Mo10 113.6(4) 4_655 .
Mo11 O25 Mo10 86.5(3) . .
P2 O26 P2 41.9(4) . 4_655
P2 O26 Mo12 144.4(4) . .
P2 O26 Mo12 144.4(4) 4_655 .
P2 O26 Mo1 119.7(4) . .
P2 O26 Mo1 119.7(4) 4_655 .
Mo12 O26 Mo1 87.4(2) . .
O27 O27 P1 78.1(7) 4_655 4_655
O27 O27 O28 146.1(7) 4_655 .
P1 O27 O28 67.9(8) 4_655 .
O27 O27 P1 56.8(5) 4_655 .
P1 O27 P1 21.4(4) 4_655 .
O28 O27 P1 89.3(8) . .
O27 O28 P1 49.5(7) . 4_655
O27 O28 P1 45.4(6) . .
P1 O28 P1 4.1(2) 4_655 .
O27 O28 K7 160.8(12) . .
P1 O28 K7 143.9(12) 4_655 .
P1 O28 K7 147.8(10) . .
O2W O29 P2 153.7(16) . .
O22W O30 P3 166(3) . .
O22W O30 K3 67(2) . 4_655
P3 O30 K3 120.3(8) . 4_655
O31 O31 P2 96.3(5) 4_655 .
O31 O31 P3 105.4(5) 4_655 .
P2 O31 P3 141.3(8) . .
O31 O31 P2 54.6(4) 4_655 4_655
P2 O31 P2 41.7(4) . 4_655
P3 O31 P2 145.0(7) . 4_655
O31 O31 P3 50.8(3) 4_655 4_655
P2 O31 P3 136.2(7) . 4_655
P3 O31 P3 54.6(4) . 4_655
P2 O31 P3 99.7(6) 4_655 4_655
O9W K1 O14 131.5(7) . 1_545
O9W K1 K7 63.5(9) . 1_545
O14 K1 K7 116.1(6) 1_545 1_545
O9W K1 O9 70.3(7) . 5_545
O14 K1 O9 103.8(4) 1_545 5_545
K7 K1 O9 131.9(7) 1_545 5_545
O9W K1 S2 161.3(9) . 1_545
O14 K1 S2 62.1(2) 1_545 1_545
K7 K1 S2 99.9(7) 1_545 1_545
O9 K1 S2 122.8(3) 5_545 1_545
O9W K1 O10 103.8(4) . 5_545
O14 K1 O10 120.1(3) 1_545 5_545
K7 K1 O10 107.2(5) 1_545 5_545
O9 K1 O10 71.1(3) 5_545 5_545
S2 K1 O10 71.7(2) 1_545 5_545
O9W K1 S3 78.5(4) . 1_545
O14 K1 S3 60.1(2) 1_545 1_545
K7 K1 S3 68.6(4) 1_545 1_545
O9 K1 S3 114.9(4) 5_545 1_545
S2 K1 S3 104.3(2) 1_545 1_545
O10 K1 S3 173.9(4) 5_545 1_545
O9W K1 S5 125.8(7) . 5_545
O14 K1 S5 73.4(2) 1_545 5_545
K7 K1 S5 159.0(6) 1_545 5_545
O9 K1 S5 56.1(2) 5_545 5_545
S2 K1 S5 66.96(19) 1_545 5_545
O10 K1 S5 54.0(2) 5_545 5_545
S3 K1 S5 129.2(3) 1_545 5_545
O9W K1 K1 47.3(4) . 4_755
O14 K1 K1 156.7(2) 1_545 4_755
K7 K1 K1 84.9(5) 1_545 4_755
O9 K1 K1 52.9(2) 5_545 4_755
S2 K1 K1 127.04(17) 1_545 4_755
O10 K1 K1 56.89(18) 5_545 4_755
S3 K1 K1 125.71(16) 1_545 4_755
S5 K1 K1 90.34(14) 5_545 4_755
O9W K1 K2 53.8(8) . 6_655
O14 K1 K2 84.3(4) 1_545 6_655
K7 K1 K2 106.0(6) 1_545 6_655
O9 K1 K2 50.9(3) 5_545 6_655
S2 K1 K2 144.3(4) 1_545 6_655
O10 K1 K2 121.5(4) 5_545 6_655
S3 K1 K2 64.4(3) 1_545 6_655
S5 K1 K2 93.2(3) 5_545 6_655
K1 K1 K2 80.1(3) 4_755 6_655
O9W K1 Mo9 91.1(7) . 5_545
O14 K1 Mo9 94.6(3) 1_545 5_545
K7 K1 Mo9 148.3(6) 1_545 5_545
O9 K1 Mo9 21.64(17) 5_545 5_545
S2 K1 Mo9 101.2(2) 1_545 5_545
O10 K1 Mo9 58.5(2) 5_545 5_545
S3 K1 Mo9 127.4(3) 1_545 5_545
S5 K1 Mo9 34.81(10) 5_545 5_545
K1 K1 Mo9 63.53(12) 4_755 5_545
K2 K1 Mo9 67.9(2) 6_655 5_545
O9W K1 K7 39.9(7) . 4_745
O14 K1 K7 158.4(5) 1_545 4_745
K7 K1 K7 43.9(8) 1_545 4_745
O9 K1 K7 91.1(4) 5_545 4_745
S2 K1 K7 122.2(4) 1_545 4_745
O10 K1 K7 79.3(4) 5_545 4_745
S3 K1 K7 99.6(4) 1_545 4_745
S5 K1 K7 128.2(4) 5_545 4_745
K1 K1 K7 41.0(4) 4_755 4_745
K2 K1 K7 93.5(4) 6_655 4_745
Mo9 K1 K7 104.5(4) 5_545 4_745
K2 K2 O18W 138.9(6) 4_655 1_544
K2 K2 O9 66.2(3) 4_655 2_664
O18W K2 O9 129.1(6) 1_544 2_664
K2 K2 O12 66.3(3) 4_655 1_544
O18W K2 O12 73.8(6) 1_544 1_544
O9 K2 O12 117.3(4) 2_664 1_544
K2 K2 O18 90.6(3) 4_655 1_544
O18W K2 O18 76.0(6) 1_544 1_544
O9 K2 O18 154.1(5) 2_664 1_544
O12 K2 O18 57.9(2) 1_544 1_544
K2 K2 O9W 66.8(4) 4_655 6_654
O18W K2 O9W 151.0(7) 1_544 6_654
O9 K2 O9W 67.3(5) 2_664 6_654
O12 K2 O9W 123.7(6) 1_544 6_654
O18 K2 O9W 93.7(5) 1_544 6_654
K2 K2 O8 67.8(3) 4_655 2_664
O18W K2 O8 83.0(6) 1_544 2_664
O9 K2 O8 67.8(3) 2_664 2_664
O12 K2 O8 57.8(3) 1_544 2_664
O18 K2 O8 115.5(3) 1_544 2_664
O9W K2 O8 125.4(5) 6_654 2_664
K2 K2 O8W 133.4(4) 4_655 1_533
O18W K2 O8W 57.4(6) 1_544 1_533
O9 K2 O8W 74.7(4) 2_664 1_533
O12 K2 O8W 114.8(5) 1_544 1_533
O18 K2 O8W 131.3(5) 1_544 1_533
O9W K2 O8W 119.7(5) 6_654 1_533
O8 K2 O8W 74.8(4) 2_664 1_533
K2 K2 K1 99.9(3) 4_655 6_654
O18W K2 K1 119.6(7) 1_544 6_654
O9 K2 K1 52.9(2) 2_664 6_654
O12 K2 K1 166.2(5) 1_544 6_654
O18 K2 K1 125.6(3) 1_544 6_654
O9W K2 K1 46.0(4) 6_654 6_654
O8 K2 K1 117.9(3) 2_664 6_654
O8W K2 K1 73.8(4) 1_533 6_654
K2 K2 S3 133.7(2) 4_655 6_664
O18W K2 S3 83.0(6) 1_544 6_664
O9 K2 S3 106.5(3) 2_664 6_664
O12 K2 S3 136.0(3) 1_544 6_664
O18 K2 S3 80.7(2) 1_544 6_664
O9W K2 S3 68.5(3) 6_654 6_664
O8 K2 S3 155.1(4) 2_664 6_664
O8W K2 S3 80.3(4) 1_533 6_664
K1 K2 S3 53.9(2) 6_654 6_664
K2 K2 Mo12 72.1(2) 4_655 1_544
O18W K2 Mo12 76.0(5) 1_544 1_544
O9 K2 Mo12 135.3(4) 2_664 1_544
O12 K2 Mo12 24.73(17) 1_544 1_544
O18 K2 Mo12 33.50(14) 1_544 1_544
O9W K2 Mo12 110.1(5) 6_654 1_544
O8 K2 Mo12 82.5(3) 2_664 1_544
O8W K2 Mo12 129.7(4) 1_533 1_544
K1 K2 Mo12 154.3(3) 6_654 1_544
S3 K2 Mo12 113.74(19) 6_664 1_544
K2 K2 K4 102.7(2) 4_655 1_544
O18W K2 K4 37.3(5) 1_544 1_544
O9 K2 K4 114.7(3) 2_664 1_544
O12 K2 K4 44.5(2) 1_544 1_544
O18 K2 K4 80.4(2) 1_544 1_544
O9W K2 K4 168.1(5) 6_654 1_544
O8 K2 K4 50.4(2) 2_664 1_544
O8W K2 K4 71.4(4) 1_533 1_544
K1 K2 K4 145.2(4) 6_654 1_544
S3 K2 K4 120.1(3) 6_664 1_544
Mo12 K2 K4 59.66(14) 1_544 1_544
O22W K3 O17 98.9(6) 4_655 .
O22W K3 O15W 116.5(11) 4_655 1_465
O17 K3 O15W 122.7(8) . 1_465
O22W K3 O30 16.0(4) 4_655 4_655
O17 K3 O30 83.3(4) . 4_655
O15W K3 O30 124.1(10) 1_465 4_655
O22W K3 O3 151.0(6) 4_655 5_445
O17 K3 O3 104.9(3) . 5_445
O15W K3 O3 62.9(9) 1_465 5_445
O30 K3 O3 164.4(5) 4_655 5_445
O22W K3 O10W 79.8(11) 4_655 1_465
O17 K3 O10W 138.5(7) . 1_465
O15W K3 O10W 37.0(12) 1_465 1_465
O30 K3 O10W 89.5(9) 4_655 1_465
O3 K3 O10W 92.7(7) 5_445 1_465
O22W K3 O4 92.5(5) 4_655 5_445
O17 K3 O4 119.2(3) . 5_445
O15W K3 O4 103.5(7) 1_465 5_445
O30 K3 O4 102.9(5) 4_655 5_445
O3 K3 O4 61.5(3) 5_445 5_445
O10W K3 O4 102.3(7) 1_465 5_445
O22W K3 O16W 141.3(7) 4_655 3_565
O17 K3 O16W 80.2(6) . 3_565
O15W K3 O16W 43.7(9) 1_465 3_565
O30 K3 O16W 134.7(7) 4_655 3_565
O3 K3 O16W 60.7(6) 5_445 3_565
O10W K3 O16W 76.2(11) 1_465 3_565
O4 K3 O16W 122.0(6) 5_445 3_565
O22W K3 S6 78.1(5) 4_655 4_655
O17 K3 S6 63.2(2) . 4_655
O15W K3 S6 81.1(7) 1_465 4_655
O30 K3 S6 67.9(4) 4_655 4_655
O3 K3 S6 127.6(4) 5_445 4_655
O10W K3 S6 76.2(6) 1_465 4_655
O4 K3 S6 170.6(4) 5_445 4_655
O16W K3 S6 66.9(5) 3_565 4_655
O22W K3 S5 66.1(6) 4_655 .
O17 K3 S5 59.8(2) . .
O15W K3 S5 175.0(8) 1_465 .
O30 K3 S5 59.6(4) 4_655 .
O3 K3 S5 112.6(3) 5_445 .
O10W K3 S5 144.8(10) 1_465 .
O4 K3 S5 71.9(2) 5_445 .
O16W K3 S5 137.0(6) 3_565 .
S6 K3 S5 103.8(2) 4_655 .
O22W K3 K3 103.5(6) 4_655 4
O17 K3 K3 157.1(2) . 4
O15W K3 K3 49.7(6) 1_465 4
O30 K3 K3 119.3(3) 4_655 4
O3 K3 K3 52.3(2) 5_445 4
O10W K3 K3 52.4(6) 1_465 4
O4 K3 K3 55.37(18) 5_445 4
O16W K3 K3 85.3(5) 3_565 4
S6 K3 K3 126.45(15) 4_655 4
S5 K3 K3 126.13(15) . 4
O22W K3 Mo11 86.8(5) 4_655 .
O17 K3 Mo11 28.78(14) . .
O15W K3 Mo11 107.0(7) 1_465 .
O30 K3 Mo11 71.3(3) 4_655 .
O3 K3 Mo11 121.9(3) 5_445 .
O10W K3 Mo11 110.7(7) 1_465 .
O4 K3 Mo11 146.2(3) 5_445 .
O16W K3 Mo11 74.1(5) 3_565 .
S6 K3 Mo11 34.59(9) 4_655 .
S5 K3 Mo11 77.07(16) . .
K3 K3 Mo11 156.74(14) 4 .
O18W K4 O7 149.6(7) . 2_675
O18W K4 O12 79.7(7) . .
O7 K4 O12 86.4(2) 2_675 .
O18W K4 O17W 24.2(10) . 1_544
O7 K4 O17W 170.3(9) 2_675 1_544
O12 K4 O17W 96.2(9) . 1_544
O18W K4 O16W 96.2(8) . 2_665
O7 K4 O16W 113.8(6) 2_675 2_665
O12 K4 O16W 124.7(6) . 2_665
O17W K4 O16W 72.2(10) 1_544 2_665
O18W K4 O11 131.7(6) . .
O7 K4 O11 61.3(2) 2_675 .
O12 K4 O11 63.8(2) . .
O17W K4 O11 128.1(8) 1_544 .
O16W K4 O11 81.4(6) 2_665 .
O18W K4 O8 86.7(7) . 2_675
O7 K4 O8 63.1(2) 2_675 2_675
O12 K4 O8 57.6(2) . 2_675
O17W K4 O8 110.5(9) 1_544 2_675
O16W K4 O8 176.6(6) 2_665 2_675
O11 K4 O8 98.10(19) . 2_675
O18W K4 S6 78.1(6) . .
O7 K4 S6 116.8(2) 2_675 .
O12 K4 S6 58.14(17) . .
O17W K4 S6 72.2(8) 1_544 .
O16W K4 S6 67.0(6) 2_665 .
O11 K4 S6 56.39(16) . .
O8 K4 S6 115.5(2) 2_675 .
O18W K4 S4 103.2(6) . 3_575
O7 K4 S4 57.86(18) 2_675 3_575
O12 K4 S4 113.0(2) . 3_575
O17W K4 S4 112.7(8) 1_544 3_575
O16W K4 S4 121.5(6) 2_665 3_575
O11 K4 S4 119.2(2) . 3_575
O8 K4 S4 55.85(18) 2_675 3_575
S6 K4 S4 170.8(2) . 3_575
O18W K4 Mo7 134.7(7) . 2_675
O7 K4 Mo7 22.18(16) 2_675 2_675
O12 K4 Mo7 98.38(18) . 2_675
O17W K4 Mo7 148.4(8) 1_544 2_675
O16W K4 Mo7 119.8(6) 2_665 2_675
O11 K4 Mo7 83.47(18) . 2_675
O8 K4 Mo7 56.80(18) 2_675 2_675
S6 K4 Mo7 138.84(17) . 2_675
S4 K4 Mo7 35.71(6) 3_575 2_675
O18W K4 Mo12 77.0(6) . .
O7 K4 Mo12 99.67(19) 2_675 .
O12 K4 Mo12 22.43(15) . .
O17W K4 Mo12 85.9(8) 1_544 .
O16W K4 Mo12 102.5(6) 2_665 .
O11 K4 Mo12 57.05(17) . .
O8 K4 Mo12 79.88(19) 2_675 .
S6 K4 Mo12 35.71(6) . .
S4 K4 Mo12 135.40(19) 3_575 .
Mo7 K4 Mo12 116.37(12) 2_675 .
O18W K4 K2 42.9(7) . 1_566
O7 K4 K2 109.8(3) 2_675 1_566
O12 K4 K2 45.8(3) . 1_566
O17W K4 K2 66.5(9) 1_544 1_566
O16W K4 K2 134.4(6) 2_665 1_566
O11 K4 K2 109.6(3) . 1_566
O8 K4 K2 48.9(2) 2_675 1_566
S6 K4 K2 82.49(16) . 1_566
S4 K4 K2 92.3(2) 3_575 1_566
Mo7 K4 K2 105.5(2) 2_675 1_566
Mo12 K4 K2 57.05(16) . 1_566
O4W K5 O5W 75.5(6) 2_665 8_634
O4W K5 O5W 75.5(6) 2_665 5_434
O5W K5 O5W 124.2(6) 8_634 5_434
O4W K5 O10 149.0(9) 2_665 .
O5W K5 O10 114.7(4) 8_634 .
O5W K5 O10 114.7(4) 5_434 .
O4W K5 K6 77.8(7) 2_665 8_655
O5W K5 K6 72.7(4) 8_634 8_655
O5W K5 K6 142.4(7) 5_434 8_655
O10 K5 K6 77.9(4) . 8_655
O4W K5 K6 77.8(7) 2_665 5_455
O5W K5 K6 142.4(7) 8_634 5_455
O5W K5 K6 72.7(4) 5_434 5_455
O10 K5 K6 77.9(4) . 5_455
K6 K5 K6 76.2(6) 8_655 5_455
O13W K6 O13 99.8(7) 7 1_545
O13W K6 O17 115.7(8) 7 5_545
O13 K6 O17 121.2(4) 1_545 5_545
O13W K6 O6W 43.6(6) 7 6_655
O13 K6 O6W 126.7(5) 1_545 6_655
O17 K6 O6W 110.9(5) 5_545 6_655
O13W K6 K5 122.1(8) 7 5_545
O13 K6 K5 101.4(6) 1_545 5_545
O17 K6 K5 97.4(5) 5_545 5_545
O6W K6 K5 81.5(6) 6_655 5_545
O13W K6 K6 90.3(6) 7 4_755
O13 K6 K6 151.9(5) 1_545 4_755
O17 K6 K6 76.0(3) 5_545 4_755
O6W K6 K6 49.6(4) 6_655 4_755
K5 K6 K6 51.9(3) 5_545 4_755
O13W K6 K3 111.1(9) 7 5_545
O13 K6 K3 85.2(4) 1_545 5_545
O17 K6 K3 39.7(2) 5_545 5_545
O6W K6 K3 137.1(7) 6_655 5_545
K5 K6 K3 123.8(5) 5_545 5_545
K6 K6 K3 115.7(2) 4_755 5_545
O13W K6 K4 42.2(6) 7 8_645
O13 K6 K4 113.1(6) 1_545 8_645
O17 K6 K4 75.3(4) 5_545 8_645
O6W K6 K4 68.6(6) 6_655 8_645
K5 K6 K4 143.4(4) 5_545 8_645
K6 K6 K4 91.88(17) 4_755 8_645
K3 K6 K4 72.6(3) 5_545 8_645
O28 K7 O14W 52.8(10) . 1_544
O28 K7 K1 82.6(9) . 1_565
O14W K7 K1 111.5(13) 1_544 1_565
O28 K7 O3W 106.6(8) . 1_544
O14W K7 O3W 121.5(10) 1_544 1_544
K1 K7 O3W 119.4(7) 1_565 1_544
O28 K7 O9W 131.7(11) . 1_565
O14W K7 O9W 155.5(11) 1_544 1_565
K1 K7 O9W 54.0(6) 1_565 1_565
O3W K7 O9W 82.0(8) 1_544 1_565
O28 K7 O20W 109.0(11) . 1_544
O14W K7 O20W 58.0(12) 1_544 1_544
K1 K7 O20W 139.4(13) 1_565 1_544
O3W K7 O20W 95.1(15) 1_544 1_544
O9W K7 O20W 117.6(12) 1_565 1_544
O28 K7 K7 158.3(6) . 4_755
O14W K7 K7 109.4(9) 1_544 4_755
K1 K7 K7 95.1(5) 1_565 4_755
O3W K7 K7 93.3(6) 1_544 4_755
O9W K7 K7 58.3(6) 1_565 4_755
O20W K7 K7 59.7(7) 1_544 4_755
O28 K7 S3 69.0(7) . .
O14W K7 S3 121.6(12) 1_544 .
K1 K7 S3 61.4(4) 1_565 .
O3W K7 S3 66.9(4) 1_544 .
O9W K7 S3 71.7(5) 1_565 .
O20W K7 S3 159.3(13) 1_544 .
K7 K7 S3 128.6(4) 4_755 .
O28 K7 P1 14.2(4) . 4_655
O14W K7 P1 65.9(10) 1_544 4_655
K1 K7 P1 80.8(7) 1_565 4_655
O3W K7 P1 95.1(5) 1_544 4_655
O9W K7 P1 123.1(7) 1_565 4_655
O20W K7 P1 119.3(9) 1_544 4_655
K7 K7 P1 171.5(4) 4_755 4_655
S3 K7 P1 55.7(3) . 4_655
O28 K7 K1 132.2(9) . 4_765
O14W K7 K1 120.8(9) 1_544 4_765
K1 K7 K1 54.2(4) 1_565 4_765
O3W K7 K1 111.7(8) 1_544 4_765
O9W K7 K1 35.5(5) 1_565 4_765
O20W K7 K1 95.1(8) 1_544 4_765
K7 K7 K1 41.0(4) 4_755 4_765
S3 K7 K1 101.1(5) . 4_765
P1 K7 K1 134.4(7) 4_655 4_765
K6 O6W K6 80.7(9) 6_654 7_454
K1 O9W K1 85.5(8) 4_755 .
K1 O9W K7 104.6(10) 4_755 1_545
K1 O9W K7 62.6(8) . 1_545
K1 O9W K7 62.6(8) 4_755 4_745
K1 O9W K7 104.6(10) . 4_745
K7 O9W K7 63.3(11) 1_545 4_745
K1 O9W K2 111.4(11) 4_755 6_655
K1 O9W K2 80.2(7) . 6_655
K7 O9W K2 125.1(5) 1_545 6_655
K7 O9W K2 171.5(8) 4_745 6_655
K1 O9W K2 80.2(7) 4_755 7
K1 O9W K2 111.4(11) . 7
K7 O9W K2 171.5(8) 1_545 7
K7 O9W K2 125.1(5) 4_745 7
K2 O9W K2 46.4(7) 6_655 7
K3 O10W K3 75.2(11) 1_645 4_645
K3 O15W K3 80.5(13) 1_645 4_645
K4 O16W K3 118.2(9) 2_664 3_564
O18W O17W K4 56(2) 1_566 1_566
O17W O18W K4 99(3) 1_544 .
O17W O18W K2 155(3) 1_544 1_566
K4 O18W K2 99.7(9) . 1_566
K7 O20W K7 60.6(15) 1_566 4_766
O30 O22W K3 97(2) . 4_655

loop_
_geom_bond_atom_site_label_1
_geom_bond_atom_site_label_2
_geom_bond_distance
_geom_bond_site_symmetry_2
Mo1 O1 1.700(9) .
Mo1 O18 2.100(5) 4_655
Mo1 O18 2.100(5) .
Mo1 S1 2.320(2) 4_655
Mo1 S1 2.320(2) .
Mo1 O26 2.405(7) .
Mo1 Mo2 2.8513(12) .
Mo2 O2 1.679(9) .
Mo2 O13 2.120(6) .
Mo2 O13 2.120(6) 4_655
Mo2 O19 2.264(7) .
Mo2 S1 2.335(2) 4_655
Mo2 S1 2.335(2) .
Mo3 O3 1.680(9) .
Mo3 O13 2.120(5) 4_655
Mo3 O13 2.120(5) .
Mo3 O20 2.270(9) .
Mo3 S2 2.329(2) .
Mo3 S2 2.329(2) 4_655
Mo3 Mo4 2.8454(13) .
Mo4 O4 1.698(8) .
Mo4 O14 2.131(6) .
Mo4 O14 2.131(5) 4_655
Mo4 S2 2.318(2) 4_655
Mo4 S2 2.318(2) .
Mo4 O21 2.452(8) .
Mo5 O5 1.676(9) .
Mo5 O14 2.108(6) 4_655
Mo5 O14 2.108(6) .
Mo5 O21 2.312(7) .
Mo5 S3 2.330(2) 4_655
Mo5 S3 2.330(2) .
Mo5 Mo6 2.8436(14) .
Mo6 O6 1.687(8) .
Mo6 O15 2.099(6) 4_655
Mo6 O15 2.099(6) .
Mo6 S3 2.318(2) .
Mo6 S3 2.318(2) 4_655
Mo6 O22 2.354(8) .
Mo7 O7 1.690(9) .
Mo7 O15 2.110(5) 4_655
Mo7 O15 2.110(5) .
Mo7 S4 2.317(2) .
Mo7 S4 2.317(2) 4_655
Mo7 O22 2.335(8) .
Mo7 Mo8 2.8242(12) .
Mo7 K4 3.933(5) 3_574
Mo7 K4 3.933(5) 2_674
Mo8 O8 1.693(9) .
Mo8 O16 2.106(6) 4_655
Mo8 O16 2.106(6) .
Mo8 O23 2.242(10) .
Mo8 S4 2.326(2) 4_655
Mo8 S4 2.326(2) .
Mo9 O9 1.681(8) .
Mo9 O16 2.107(6) .
Mo9 O16 2.107(6) 4_655
Mo9 O24 2.300(9) .
Mo9 O24 2.300(9) 4_655
Mo9 S5 2.317(2) .
Mo9 S5 2.317(2) 4_655
Mo9 Mo10 2.8446(12) .
Mo9 K1 4.050(10) 8_655
Mo9 K1 4.050(10) 5_455
Mo10 O10 1.663(9) .
Mo10 O17 2.091(5) 4_655
Mo10 O17 2.091(5) .
Mo10 S5 2.313(2) 4_655
Mo10 S5 2.313(2) .
Mo10 O25 2.482(8) .
Mo11 O11 1.687(8) .
Mo11 O17 2.141(5) .
Mo11 O17 2.141(5) 4_655
Mo11 O25 2.272(7) .
Mo11 S6 2.331(2) .
Mo11 S6 2.331(2) 4_655
Mo11 Mo12 2.8361(12) .
Mo11 K3 4.103(8) .
Mo11 K3 4.103(8) 4_655
Mo11 K4 4.118(6) .
Mo11 K4 4.118(6) 4_655
Mo12 O12 1.696(8) .
Mo12 O18 2.130(5) 4_655
Mo12 O18 2.130(5) .
Mo12 O26 2.289(7) .
Mo12 S6 2.314(2) 4_655
Mo12 S6 2.315(2) .
Mo12 K2 3.832(8) 4_666
Mo12 K2 3.832(8) 1_566
Mo12 K4 3.941(5) .
Mo12 K4 3.941(5) 4_655
S2 K1 3.288(11) 1_565
S3 K1 3.343(10) 1_565
S3 K7 3.547(18) .
S3 K2 3.734(11) 6_665
S4 K4 3.513(5) 3_574
S5 K3 3.297(10) .
S5 K1 3.485(10) 5_455
S6 K3 3.290(8) 4_655
S6 K4 3.456(5) .
P1 P1 0.568(8) 4_655
P1 O27 1.304(11) 4_655
P1 O21 1.502(9) .
P1 O27 1.526(12) .
P1 O22 1.541(9) .
P1 O28 1.588(16) 4_655
P1 O28 2.141(16) .
P1 K7 3.81(3) 4_655
P2 P2 1.096(8) 4_655
P2 O31 1.343(11) .
P2 O29 1.514(15) .
P2 O26 1.532(7) .
P2 O19 1.573(8) .
P2 O31 1.637(11) 4_655
P3 O24 1.536(10) 4_655
P3 O31 1.541(10) .
P3 O30 1.547(16) .
P3 O25 1.584(7) .
P3 P3 1.621(8) 4_655
P3 O24 1.796(12) .
P3 O31 1.916(12) 4_655
O3 K3 2.978(11) 5
O3 K3 2.978(11) 8
O4 K3 3.209(11) 5
O4 K3 3.209(11) 8
O7 K4 2.834(8) 3_574
O7 K4 2.835(8) 2_674
O8 K2 3.116(13) 2_665
O8 K2 3.116(13) 3_565
O8 K4 3.184(10) 3_574
O8 K4 3.184(10) 2_674
O9 K2 2.911(11) 2_665
O9 K2 2.911(11) 3_565
O9 K1 2.994(12) 8_655
O9 K1 2.994(12) 5_455
O10 K5 3.062(17) .
O10 K1 3.304(13) 8_655
O10 K1 3.304(13) 5_455
O11 K4 3.145(9) .
O11 K4 3.145(9) 4_655
O12 K4 2.858(8) 4_655
O12 K4 2.858(8) .
O12 K2 2.926(12) 4_666
O12 K2 2.926(12) 1_566
O13 K6 2.762(12) 1_565
O14 K1 2.792(10) 1_565
O17 K3 2.770(10) .
O17 K6 2.877(11) 5_455
O18 K2 2.941(8) 1_566
O19 P2 1.573(8) 4_655
O21 P1 1.502(9) 4_655
O22 P1 1.541(9) 4_655
O24 O24 0.53(3) 4_655
O24 P3 1.536(10) 4_655
O25 P3 1.584(7) 4_655
O26 P2 1.532(7) 4_655
O27 O27 1.10(3) 4_655
O27 P1 1.304(11) 4_655
O27 O28 1.52(2) .
O28 P1 1.588(16) 4_655
O28 K7 2.41(3) .
O29 O2W 1.37(2) .
O30 O22W 0.80(2) .
O30 K3 2.893(18) 4_655
O31 O31 0.80(2) 4_655
O31 P2 1.637(11) 4_655
O31 P3 1.916(12) 4_655
K1 O9W 2.660(19) .
K1 O14 2.792(10) 1_545
K1 K7 2.92(2) 1_545
K1 O9 2.994(12) 5_545
K1 S2 3.288(11) 1_545
K1 O10 3.304(13) 5_545
K1 S3 3.343(10) 1_545
K1 S5 3.485(10) 5_545
K1 K1 3.610(16) 4_755
K1 K2 3.644(14) 6_655
K1 Mo9 4.050(10) 5_545
K1 K7 4.44(2) 4_745
K2 K2 2.35(3) 4_655
K2 O18W 2.82(3) 1_544
K2 O9 2.911(11) 2_664
K2 O12 2.926(12) 1_544
K2 O18 2.941(8) 1_544
K2 O9W 2.98(3) 6_654
K2 O8 3.116(13) 2_664
K2 O8W 3.40(2) 1_533
K2 K1 3.644(14) 6_654
K2 S3 3.734(11) 6_664
K2 Mo12 3.832(7) 1_544
K2 K4 4.078(13) 1_544
K3 O22W 2.69(2) 4_655
K3 O15W 2.82(4) 1_465
K3 O30 2.894(18) 4_655
K3 O3 2.979(11) 5_445
K3 O10W 2.99(4) 1_465
K3 O4 3.209(11) 5_445
K3 O16W 3.26(3) 3_565
K3 S6 3.290(8) 4_655
K3 K3 3.647(16) 4
K4 O18W 2.51(3) .
K4 O7 2.834(8) 2_675
K4 O17W 2.97(4) 1_544
K4 O16W 3.06(3) 2_665
K4 O8 3.184(10) 2_675
K4 S4 3.513(5) 3_575
K4 Mo7 3.933(5) 2_675
K4 K2 4.079(13) 1_566
K5 O4W 2.75(3) 2_665
K5 O5W 2.885(15) 8_634
K5 O5W 2.885(15) 5_434
K5 K6 3.10(3) 8_655
K5 K6 3.10(3) 5_455
K6 O13W 2.42(3) 7
K6 O13 2.762(12) 1_545
K6 O17 2.877(11) 5_545
K6 O6W 2.95(2) 6_655
K6 K5 3.10(3) 5_545
K6 K6 3.83(3) 4_755
K6 K3 4.284(18) 5_545
K6 K4 4.85(2) 8_645
K7 O14W 2.69(4) 1_544
K7 K1 2.92(2) 1_565
K7 O3W 2.93(3) 1_544
K7 O9W 2.94(4) 1_565
K7 O20W 3.06(5) 1_544
K7 K7 3.09(5) 4_755
K7 P1 3.81(3) 4_655
K7 K1 4.44(2) 4_765
O3W K7 2.93(3) 1_566
O4W K5 2.75(3) 2_664
O5W K5 2.885(15) 5_566
O6W K6 2.96(2) 6_654
O6W K6 2.96(2) 7_454
O8W K2 3.40(2) 1_577
O9W K1 2.660(19) 4_755
O9W K7 2.94(4) 1_545
O9W K7 2.94(4) 4_745
O9W K2 2.98(3) 6_655
O9W K2 2.98(3) 7
O10W K3 2.99(4) 1_645
O10W K3 2.99(4) 4_645
O13W K6 2.42(3) 7_454
O14W K7 2.69(4) 1_566
O15W K3 2.82(4) 1_645
O15W K3 2.82(4) 4_645
O16W K4 3.06(3) 2_664
O16W K3 3.26(3) 3_564
O17W O18W 1.23(5) 1_566
O17W K4 2.97(4) 1_566
O18W O17W 1.23(5) 1_544
O18W K2 2.82(3) 1_566
O19W O19W 0.88(8) 4_755
O20W K7 3.06(5) 1_566
O20W K7 3.06(5) 4_766
O22W K3 2.69(2) 4_655
